data_4519070
loop_
_publ_author_name
'Laina-Mart\'in, V\'ictor'
'Humbr\'ias-Mart\'in, Jorge'
'Mas-Ballest\'e, Rub\'en'
'Fern\'andez-Salas, Jose A.'
'Alem\'an, Jos\'e'

_publ_section_title
;
 Enantioselective Inverse-Electron Demand Aza-Diels--Alder Reaction:
 ipso,\a-Selectivity of Silyl Dienol Ethers
;
_journal_issue 19
_journal_name_full 'ACS Catalysis'
_journal_page_first 12133
_journal_page_last 12145
_journal_paper_doi 10.1021/acscatal.1c03390
_journal_volume 11
_journal_year 2021
_chemical_absolute_configuration ad
_chemical_formula_sum 'C31 H31 N O6.5 S'
_chemical_formula_weight 553.63
_chemical_name_common VL_909_aftercol_250K
_space_group_crystal_system orthorhombic
_space_group_IT_number 19
_space_group_name_Hall 'P 2ac 2ab'
_space_group_name_H-M_alt 'P 21 21 21'
_atom_sites_solution_hydrogens geom
_cell_angle_alpha 90
_cell_angle_beta 90
_cell_angle_gamma 90
_cell_formula_units_Z 4
_cell_length_a 10.5571(2)
_cell_length_b 12.9667(4)
_cell_length_c 21.3679(6)
_cell_measurement_reflns_used 8114
_cell_measurement_temperature 250.(2)
_cell_measurement_theta_max 21.7759
_cell_measurement_theta_min 2.4701
_cell_volume 2925.07(13)
_computing_cell_refinement 'Bruker SAINT'
_computing_data_collection 'Bruker APEX2'
_computing_data_reduction 'Bruker SAINT'
_computing_molecular_graphics 'Bruker SHELXTL'
_computing_publication_material 'Bruker SHELXTL'
_computing_structure_refinement 'SHELXL-2014/7 (Sheldrick, 2014)'
_computing_structure_solution 'SHELXS-97 (Sheldrick 2008)'
_diffrn_ambient_temperature 250.(2)
_diffrn_detector_area_resol_mean 8.3333
_diffrn_measured_fraction_theta_full 0.995
_diffrn_measured_fraction_theta_max 0.995
_diffrn_measurement_device_type 'Bruker Kappa Apex II'
_diffrn_measurement_method '\f and \w scans'
_diffrn_radiation_type 'Mo K\a'
_diffrn_radiation_wavelength 0.71073
_diffrn_reflns_av_R_equivalents 0.0470
_diffrn_reflns_av_unetI/netI 0.0271
_diffrn_reflns_limit_h_max 12
_diffrn_reflns_limit_h_min -12
_diffrn_reflns_limit_k_max 15
_diffrn_reflns_limit_k_min -15
_diffrn_reflns_limit_l_max 25
_diffrn_reflns_limit_l_min -25
_diffrn_reflns_number 36993
_diffrn_reflns_theta_full 25.34
_diffrn_reflns_theta_max 25.34
_diffrn_reflns_theta_min 3.13
_exptl_absorpt_coefficient_mu 0.156
_exptl_absorpt_correction_T_max 0.99
_exptl_absorpt_correction_T_min 0.88
_exptl_absorpt_correction_type multi-scan
_exptl_absorpt_process_details sadabs
_exptl_crystal_colour 'clear colourless'
_exptl_crystal_density_diffrn 1.257
_exptl_crystal_density_method 'not measured'
_exptl_crystal_description needle
_exptl_crystal_F_000 1168
_exptl_crystal_size_max 0.298
_exptl_crystal_size_mid 0.174
_exptl_crystal_size_min 0.094
_refine_diff_density_max 0.619
_refine_diff_density_min -0.250
_refine_ls_abs_structure_details
;

Flack x determined using 1900 quotients [(I+)-(I-)]/[(I+)+(I-)]
(Parsons, Flack and Wagner, Acta Cryst. B69 (2013) 249-259).
;
_refine_ls_abs_structure_Flack 0.07(3)
_refine_ls_extinction_method none
_refine_ls_goodness_of_fit_ref 0.999
_refine_ls_hydrogen_treatment constr
_refine_ls_matrix_type full
_refine_ls_number_parameters 372
_refine_ls_number_reflns 5339
_refine_ls_number_restraints 2
_refine_ls_restrained_S_all 1.001
_refine_ls_R_factor_all 0.0567
_refine_ls_R_factor_gt 0.0483
_refine_ls_shift/su_max 0.000
_refine_ls_shift/su_mean 0.000
_refine_ls_structure_factor_coef Fsqd
_refine_ls_weighting_details 'w=1/[\s^2^(Fo^2^)+(0.0997P)^2^+0.9066P] where P=(Fo^2^+2Fc^2^)/3'
_refine_ls_weighting_scheme calc
_refine_ls_wR_factor_gt 0.1353
_refine_ls_wR_factor_ref 0.1444
_reflns_number_gt 4722
_reflns_number_total 5339
_reflns_threshold_expression 'I > 2\s(I)'
_cod_data_source_file cs1c03390_si_002.cif
_cod_data_source_block 03024DanielGonzalez
_cod_original_formula_sum 'C31 H31 N O6.50 S'
_cod_database_code 4519070

loop_
_space_group_symop_operation_xyz
'x, y, z'
'-x+1/2, -y, z+1/2'
'-x, y+1/2, -z+1/2'
'x+1/2, -y+1/2, -z'

loop_
_atom_site_type_symbol
_atom_site_label
_atom_site_fract_x
_atom_site_fract_y
_atom_site_fract_z
_atom_site_U_iso_or_equiv
_atom_site_adp_type
_atom_site_calc_flag
_atom_site_refinement_flags_adp
_atom_site_refinement_flags_occupancy
_atom_site_refinement_flags_posn
_atom_site_occupancy
_atom_site_disorder_assembly
_atom_site_disorder_group
C C1 0.4844(3) 0.4984(3) 0.76757(17) 0.0310(8) Uani d . . . 1.0 . .
C C2 0.6072(4) 0.5229(3) 0.79305(18) 0.0345(8) Uani d . . . 1.0 . .
C C3 0.6552(4) 0.5650(3) 0.8484(2) 0.0427(10) Uani d . . . 1.0 . .
H H3 0.6009 0.5916 0.8794 0.051 Uiso calc U . R 1.0 . .
C C4 0.7854(5) 0.5664(4) 0.8562(2) 0.0528(12) Uani d . . . 1.0 . .
H H4 0.8197 0.5944 0.893 0.063 Uiso calc U . R 1.0 . .
C C5 0.8669(4) 0.5271(4) 0.8106(3) 0.0569(12) Uani d . . . 1.0 . .
H H5 0.9549 0.5291 0.8174 0.068 Uiso calc U . R 1.0 . .
C C6 0.8211(4) 0.4856(4) 0.7561(2) 0.0500(11) Uani d . . . 1.0 . .
H H6 0.8755 0.4594 0.7251 0.06 Uiso calc U . R 1.0 . .
C C7 0.6908(4) 0.4841(3) 0.74914(18) 0.0385(9) Uani d . . . 1.0 . .
C C8 0.5021(3) 0.4479(3) 0.71345(17) 0.0333(8) Uani d . . . 1.0 . .
C C9 0.4091(4) 0.3926(3) 0.67409(17) 0.0344(8) Uani d . . . 1.0 . .
H H9 0.4256 0.3178 0.6781 0.041 Uiso calc U . R 1.0 . .
C C10 0.4168(4) 0.4208(3) 0.60532(18) 0.0349(8) Uani d . . . 1.0 . .
C C11 0.4261(5) 0.3461(3) 0.5596(2) 0.0492(11) Uani d . . . 1.0 . .
H H11 0.4267 0.2761 0.5709 0.059 Uiso calc U . R 1.0 . .
C C12 0.4347(5) 0.3737(5) 0.4967(2) 0.0588(13) Uani d . . . 1.0 . .
H H12 0.4428 0.3224 0.4658 0.071 Uiso calc U . R 1.0 . .
C C13 0.4314(5) 0.4752(4) 0.4800(2) 0.0534(12) Uani d . . . 1.0 . .
H H13 0.435 0.4934 0.4374 0.064 Uiso calc U . R 1.0 . .
C C14 0.4230(5) 0.5498(4) 0.5240(2) 0.0529(11) Uani d . . . 1.0 . .
H H14 0.4224 0.6196 0.5121 0.063 Uiso calc U . R 1.0 . .
C C15 0.4150(4) 0.5228(3) 0.58732(19) 0.0426(10) Uani d . . . 1.0 . .
H H15 0.4084 0.5748 0.6178 0.051 Uiso calc U . R 1.0 . .
C C16 0.2744(4) 0.4149(3) 0.70081(18) 0.0364(9) Uani d . . . 1.0 . .
H H16 0.2453 0.481 0.6826 0.044 Uiso calc U . R 1.0 . .
C C17 0.1812(5) 0.3331(5) 0.6815(3) 0.0618(14) Uani d . . D 1.0 . .
H H17A 0.2065 0.2926 0.6472 0.074 Uiso calc U P R 0.248(12) A 1
H H17B 0.2078 0.2649 0.6883 0.074 Uiso calc U P R 0.752(12) A 2
C C18A 0.0762(18) 0.311(2) 0.7037(14) 0.077(3) Uani d . P D 0.248(12) A 1
H H18A 0.0443 0.3479 0.7381 0.093 Uiso calc U P R 0.248(12) A 1
H H18B 0.0284 0.2568 0.6862 0.093 Uiso calc U P R 0.248(12) A 1
C C18B 0.0757(7) 0.3421(8) 0.6581(4) 0.077(3) Uani d . P D 0.752(12) A 2
H H18C 0.0426 0.4081 0.6498 0.093 Uiso calc U P R 0.752(12) A 2
H H18D 0.0278 0.2831 0.6484 0.093 Uiso calc U P R 0.752(12) A 2
C C19 0.2739(3) 0.4272(3) 0.77183(19) 0.0346(8) Uani d . . . 1.0 . .
H H19 0.187 0.4433 0.7862 0.041 Uiso calc U . R 1.0 . .
C C20 0.2454(5) 0.2947(3) 0.8478(2) 0.0438(10) Uani d . . . 1.0 . .
C C21 0.2992(6) 0.1944(4) 0.8704(3) 0.0633(14) Uani d . . . 1.0 . .
H H21A 0.2368 0.1402 0.8653 0.095 Uiso calc U . R 1.0 . .
H H21B 0.3215 0.2005 0.9143 0.095 Uiso calc U . R 1.0 . .
H H21C 0.3744 0.1777 0.8463 0.095 Uiso calc U . R 1.0 . .
C C22 0.2732(4) 0.6828(3) 0.73898(19) 0.0352(9) Uani d . . . 1.0 . .
C C23 0.1546(4) 0.6742(4) 0.7119(2) 0.0505(11) Uani d . . . 1.0 . .
H H23 0.0891 0.639 0.7327 0.061 Uiso calc U . R 1.0 . .
C C24 0.1336(5) 0.7184(4) 0.6537(3) 0.0638(14) Uani d . . . 1.0 . .
H H24 0.0529 0.7137 0.6354 0.077 Uiso calc U . R 1.0 . .
C C25 0.2303(6) 0.7699(4) 0.6218(2) 0.0569(13) Uani d . . . 1.0 . .
C C26 0.3458(5) 0.7781(3) 0.6508(2) 0.0497(11) Uani d . . . 1.0 . .
H H26 0.4112 0.8142 0.6305 0.06 Uiso calc U . R 1.0 . .
C C27 0.3694(4) 0.7351(3) 0.70862(19) 0.0383(9) Uani d . . . 1.0 . .
H H27 0.4497 0.7412 0.7272 0.046 Uiso calc U . R 1.0 . .
C C28 0.2045(8) 0.8152(5) 0.5591(3) 0.092(2) Uani d . . . 1.0 . .
H H28A 0.284 0.8313 0.5386 0.137 Uiso calc U . R 1.0 . .
H H28B 0.1551 0.8778 0.564 0.137 Uiso calc U . R 1.0 . .
H H28C 0.1575 0.7661 0.534 0.137 Uiso calc U . R 1.0 . .
N N1 0.3613(3) 0.5060(2) 0.79500(14) 0.0321(7) Uani d . . . 1.0 . .
O O1 0.6282(2) 0.4382(2) 0.70004(13) 0.0400(7) Uani d . . . 1.0 . .
O O2 0.3140(3) 0.3310(2) 0.79881(13) 0.0401(6) Uani d . . . 1.0 . .
O O3 0.1567(4) 0.3373(3) 0.86909(19) 0.0682(10) Uani d . . . 1.0 . .
O O4 0.4024(3) 0.6764(2) 0.84129(14) 0.0439(7) Uani d . . . 1.0 . .
O O5 0.1848(3) 0.6054(2) 0.84167(14) 0.0479(7) Uani d . . . 1.0 . .
S S1 0.30261(9) 0.62260(7) 0.81083(4) 0.0344(3) Uani d . . . 1.0 . .
C C29 0.7684(7) 0.4006(8) 0.5514(4) 0.0805(18) Uani d . P . 0.75 . .
H H29A 0.756 0.3746 0.5936 0.097 Uiso calc U P R 0.75 . .
H H29B 0.7668 0.3437 0.522 0.097 Uiso calc U P R 0.75 . .
H H29C 0.7012 0.4488 0.5413 0.097 Uiso calc U P R 0.75 . .
C C30 0.8880(8) 0.4519(6) 0.5477(4) 0.067(2) Uani d . P . 0.75 . .
C C31 1.0906(7) 0.4593(7) 0.4993(4) 0.072(2) Uani d . P . 0.75 . .
H H31A 1.128 0.4726 0.5405 0.087 Uiso calc U P R 0.75 . .
H H31B 1.1439 0.4087 0.4778 0.087 Uiso calc U P R 0.75 . .
C C32 1.0882(7) 0.5527(8) 0.4642(4) 0.0805(18) Uani d . P . 0.75 . .
H H32A 1.0303 0.601 0.4837 0.097 Uiso calc U P R 0.75 . .
H H32B 1.0602 0.5383 0.4219 0.097 Uiso calc U P R 0.75 . .
H H32C 1.1726 0.5823 0.4631 0.097 Uiso calc U P R 0.75 . .
O O6 0.9191(6) 0.5241(6) 0.5821(3) 0.100(2) Uani d . P . 0.75 . .
O O7 0.9593(5) 0.4156(4) 0.5076(2) 0.0581(12) Uani d . P . 0.75 . .

loop_
_atom_site_aniso_label
_atom_site_aniso_U_11
_atom_site_aniso_U_22
_atom_site_aniso_U_33
_atom_site_aniso_U_12
_atom_site_aniso_U_13
_atom_site_aniso_U_23
C1 0.0323(19) 0.0314(19) 0.0293(18) 0.0006(15) -0.0002(15) 0.0047(15)
C2 0.0348(19) 0.0335(18) 0.0352(19) -0.0014(16) -0.0030(16) 0.0081(16)
C3 0.045(2) 0.039(2) 0.043(2) -0.0057(18) -0.0055(19) 0.0022(18)
C4 0.051(3) 0.055(3) 0.053(3) -0.012(2) -0.020(2) 0.007(2)
C5 0.031(2) 0.075(3) 0.065(3) -0.008(2) -0.007(2) 0.014(3)
C6 0.032(2) 0.066(3) 0.052(3) 0.003(2) 0.0039(19) 0.007(2)
C7 0.036(2) 0.045(2) 0.035(2) -0.0030(18) -0.0017(17) 0.0095(16)
C8 0.0313(18) 0.037(2) 0.0313(18) 0.0072(16) 0.0036(15) 0.0049(15)
C9 0.0358(19) 0.0328(19) 0.0347(19) 0.0051(16) -0.0006(16) -0.0029(15)
C10 0.0309(19) 0.041(2) 0.033(2) 0.0013(16) -0.0003(15) -0.0024(16)
C11 0.066(3) 0.042(2) 0.040(2) 0.006(2) -0.002(2) -0.0075(18)
C12 0.075(3) 0.067(3) 0.034(2) 0.003(3) 0.000(2) -0.015(2)
C13 0.053(3) 0.077(3) 0.030(2) -0.002(3) -0.002(2) 0.005(2)
C14 0.056(3) 0.055(3) 0.048(3) -0.001(2) -0.001(2) 0.012(2)
C15 0.053(3) 0.039(2) 0.036(2) 0.003(2) -0.0026(19) -0.0034(17)
C16 0.033(2) 0.0393(19) 0.037(2) 0.0006(15) -0.0013(16) -0.0036(16)
C17 0.048(3) 0.074(3) 0.064(3) -0.015(2) 0.009(2) -0.032(3)
C18A 0.044(3) 0.103(6) 0.085(6) -0.008(4) -0.014(4) -0.039(5)
C18B 0.044(3) 0.103(6) 0.085(6) -0.008(4) -0.014(4) -0.039(5)
C19 0.031(2) 0.0312(18) 0.041(2) -0.0009(15) 0.0028(16) -0.0017(16)
C20 0.051(2) 0.039(2) 0.041(2) -0.014(2) 0.008(2) -0.0034(18)
C21 0.083(4) 0.048(3) 0.059(3) -0.006(3) 0.016(3) 0.013(2)
C22 0.036(2) 0.0274(17) 0.042(2) 0.0046(16) -0.0012(17) -0.0028(16)
C23 0.038(2) 0.054(3) 0.060(3) 0.002(2) -0.005(2) 0.005(2)
C24 0.056(3) 0.063(3) 0.072(3) 0.014(3) -0.028(3) -0.002(3)
C25 0.083(4) 0.041(2) 0.046(3) 0.017(2) -0.012(3) 0.000(2)
C26 0.071(3) 0.035(2) 0.044(2) 0.003(2) 0.008(2) -0.0014(18)
C27 0.043(2) 0.0323(19) 0.040(2) -0.0001(17) 0.0026(18) -0.0061(16)
C28 0.148(7) 0.072(4) 0.055(3) 0.033(4) -0.020(4) 0.009(3)
N1 0.0306(15) 0.0322(16) 0.0337(16) -0.0007(13) 0.0045(13) -0.0022(13)
O1 0.0309(13) 0.0525(16) 0.0366(15) 0.0048(12) 0.0029(12) 0.0008(12)
O2 0.0409(15) 0.0328(13) 0.0465(16) -0.0027(12) 0.0102(13) 0.0055(12)
O3 0.065(2) 0.067(2) 0.073(2) -0.0020(19) 0.0335(19) 0.0051(19)
O4 0.0508(17) 0.0381(15) 0.0429(15) 0.0005(13) -0.0063(13) -0.0069(13)
O5 0.0478(17) 0.0468(17) 0.0490(16) 0.0033(14) 0.0184(14) -0.0044(14)
S1 0.0368(5) 0.0332(4) 0.0333(5) 0.0014(4) 0.0039(4) -0.0033(4)
C29 0.047(3) 0.132(6) 0.063(3) 0.010(3) 0.005(2) -0.007(3)
C30 0.067(5) 0.055(4) 0.080(5) 0.012(4) -0.018(4) 0.001(4)
C31 0.041(3) 0.085(5) 0.090(6) 0.008(4) 0.004(4) 0.006(5)
C32 0.047(3) 0.132(6) 0.063(3) 0.010(3) 0.005(2) -0.007(3)
O6 0.073(4) 0.115(5) 0.111(5) 0.014(4) 0.000(4) -0.048(4)
O7 0.067(3) 0.061(3) 0.046(2) -0.009(2) 0.010(2) -0.002(2)

loop_
_atom_type_symbol
_atom_type_description
_atom_type_scat_dispersion_real
_atom_type_scat_dispersion_imag
_atom_type_scat_source
C C 0.0033 0.0016 'International Tables Vol C Tables 4.2.6.8 and 6.1.1.4'
H H 0.0000 0.0000 'International Tables Vol C Tables 4.2.6.8 and 6.1.1.4'
N N 0.0061 0.0033 'International Tables Vol C Tables 4.2.6.8 and 6.1.1.4'
O O 0.0106 0.0060 'International Tables Vol C Tables 4.2.6.8 and 6.1.1.4'
S S 0.1246 0.1234 'International Tables Vol C Tables 4.2.6.8 and 6.1.1.4'

loop_
_geom_angle_atom_site_label_1
_geom_angle_atom_site_label_2
_geom_angle_atom_site_label_3
_geom_angle_site_symmetry_1
_geom_angle_site_symmetry_3
_geom_angle
_geom_angle_publ_flag
C8 C1 N1 . . 120.9(3) ?
C8 C1 C2 . . 108.0(3) ?
N1 C1 C2 . . 130.4(3) ?
C7 C2 C3 . . 119.0(4) ?
C7 C2 C1 . . 103.7(3) ?
C3 C2 C1 . . 137.1(4) ?
C4 C3 C2 . . 117.8(4) ?
C4 C3 H3 . . 121.1 ?
C2 C3 H3 . . 121.1 ?
C3 C4 C5 . . 121.6(4) ?
C3 C4 H4 . . 119.2 ?
C5 C4 H4 . . 119.2 ?
C6 C5 C4 . . 121.2(4) ?
C6 C5 H5 . . 119.4 ?
C4 C5 H5 . . 119.4 ?
C5 C6 C7 . . 116.6(4) ?
C5 C6 H6 . . 121.7 ?
C7 C6 H6 . . 121.7 ?
O1 C7 C2 . . 111.6(3) ?
O1 C7 C6 . . 124.5(4) ?
C2 C7 C6 . . 123.8(4) ?
C1 C8 O1 . . 111.1(3) ?
C1 C8 C9 . . 129.4(3) ?
O1 C8 C9 . . 118.8(3) ?
C8 C9 C10 . . 113.5(3) ?
C8 C9 C16 . . 107.9(3) ?
C10 C9 C16 . . 111.0(3) ?
C8 C9 H9 . . 108.1 ?
C10 C9 H9 . . 108.1 ?
C16 C9 H9 . . 108.1 ?
C15 C10 C11 . . 118.5(4) ?
C15 C10 C9 . . 120.1(4) ?
C11 C10 C9 . . 121.4(4) ?
C10 C11 C12 . . 120.5(4) ?
C10 C11 H11 . . 119.7 ?
C12 C11 H11 . . 119.7 ?
C13 C12 C11 . . 119.9(4) ?
C13 C12 H12 . . 120.1 ?
C11 C12 H12 . . 120.1 ?
C14 C13 C12 . . 120.6(4) ?
C14 C13 H13 . . 119.7 ?
C12 C13 H13 . . 119.7 ?
C13 C14 C15 . . 119.9(5) ?
C13 C14 H14 . . 120.1 ?
C15 C14 H14 . . 120.1 ?
C10 C15 C14 . . 120.6(4) ?
C10 C15 H15 . . 119.7 ?
C14 C15 H15 . . 119.7 ?
C17 C16 C19 . . 110.2(3) ?
C17 C16 C9 . . 111.4(3) ?
C19 C16 C9 . . 112.7(3) ?
C17 C16 H16 . . 107.4 ?
C19 C16 H16 . . 107.4 ?
C9 C16 H16 . . 107.4 ?
C18B C17 C16 . . 129.7(7) ?
C18A C17 C16 . . 130.0(13) ?
C18A C17 H17A . . 115.0 ?
C16 C17 H17A . . 115.0 ?
C18B C17 H17B . . 115.2 ?
C16 C17 H17B . . 115.2 ?
C17 C18A H18A . . 120.0 ?
C17 C18A H18B . . 120.0 ?
H18A C18A H18B . . 120.0 ?
C17 C18B H18C . . 120.0 ?
C17 C18B H18D . . 120.0 ?
H18C C18B H18D . . 120.0 ?
O2 C19 N1 . . 106.5(3) ?
O2 C19 C16 . . 107.9(3) ?
N1 C19 C16 . . 114.0(3) ?
O2 C19 H19 . . 109.4 ?
N1 C19 H19 . . 109.4 ?
C16 C19 H19 . . 109.4 ?
O3 C20 O2 . . 124.0(4) ?
O3 C20 C21 . . 125.7(4) ?
O2 C20 C21 . . 110.3(4) ?
C20 C21 H21A . . 109.5 ?
C20 C21 H21B . . 109.5 ?
H21A C21 H21B . . 109.5 ?
C20 C21 H21C . . 109.5 ?
H21A C21 H21C . . 109.5 ?
H21B C21 H21C . . 109.5 ?
C27 C22 C23 . . 120.6(4) ?
C27 C22 S1 . . 120.0(3) ?
C23 C22 S1 . . 119.4(3) ?
C22 C23 C24 . . 119.0(5) ?
C22 C23 H23 . . 120.5 ?
C24 C23 H23 . . 120.5 ?
C23 C24 C25 . . 121.2(5) ?
C23 C24 H24 . . 119.4 ?
C25 C24 H24 . . 119.4 ?
C26 C25 C24 . . 117.9(4) ?
C26 C25 C28 . . 122.6(6) ?
C24 C25 C28 . . 119.6(6) ?
C25 C26 C27 . . 122.2(5) ?
C25 C26 H26 . . 118.9 ?
C27 C26 H26 . . 118.9 ?
C26 C27 C22 . . 119.1(4) ?
C26 C27 H27 . . 120.4 ?
C22 C27 H27 . . 120.4 ?
C25 C28 H28A . . 109.5 ?
C25 C28 H28B . . 109.5 ?
H28A C28 H28B . . 109.5 ?
C25 C28 H28C . . 109.5 ?
H28A C28 H28C . . 109.5 ?
H28B C28 H28C . . 109.5 ?
C1 N1 C19 . . 112.7(3) ?
C1 N1 S1 . . 118.9(2) ?
C19 N1 S1 . . 117.9(2) ?
C8 O1 C7 . . 105.6(3) ?
C20 O2 C19 . . 116.9(3) ?
O4 S1 O5 . . 120.81(19) ?
O4 S1 N1 . . 105.20(17) ?
O5 S1 N1 . . 106.01(17) ?
O4 S1 C22 . . 108.32(18) ?
O5 S1 C22 . . 108.71(19) ?
N1 S1 C22 . . 106.99(16) ?
C30 C29 H29A . . 109.5 ?
C30 C29 H29B . . 109.5 ?
H29A C29 H29B . . 109.5 ?
C30 C29 H29C . . 109.5 ?
H29A C29 H29C . . 109.5 ?
H29B C29 H29C . . 109.5 ?
O7 C30 O6 . . 122.7(8) ?
O7 C30 C29 . . 113.6(7) ?
O6 C30 C29 . . 123.7(8) ?
C32 C31 O7 . . 111.4(6) ?
C32 C31 H31A . . 109.4 ?
O7 C31 H31A . . 109.4 ?
C32 C31 H31B . . 109.4 ?
O7 C31 H31B . . 109.4 ?
H31A C31 H31B . . 108.0 ?
C31 C32 H32A . . 109.5 ?
C31 C32 H32B . . 109.5 ?
H32A C32 H32B . . 109.5 ?
C31 C32 H32C . . 109.5 ?
H32A C32 H32C . . 109.5 ?
H32B C32 H32C . . 109.5 ?
C30 O7 C31 . . 119.9(6) ?

loop_
_geom_bond_atom_site_label_1
_geom_bond_atom_site_label_2
_geom_bond_site_symmetry_2
_geom_bond_distance
_geom_bond_publ_flag
C1 C8 . 1.342(5) ?
C1 N1 . 1.429(5) ?
C1 C2 . 1.441(5) ?
C2 C7 . 1.383(6) ?
C2 C3 . 1.398(6) ?
C3 C4 . 1.384(7) ?
C3 H3 . 0.94 ?
C4 C5 . 1.397(8) ?
C4 H4 . 0.94 ?
C5 C6 . 1.370(7) ?
C5 H5 . 0.94 ?
C6 C7 . 1.384(6) ?
C6 H6 . 0.94 ?
C7 O1 . 1.376(5) ?
C8 O1 . 1.368(4) ?
C8 C9 . 1.478(5) ?
C9 C10 . 1.516(5) ?
C9 C16 . 1.560(5) ?
C9 H9 . 0.99 ?
C10 C15 . 1.378(6) ?
C10 C11 . 1.379(6) ?
C11 C12 . 1.394(7) ?
C11 H11 . 0.94 ?
C12 C13 . 1.364(8) ?
C12 H12 . 0.94 ?
C13 C14 . 1.352(7) ?
C13 H13 . 0.94 ?
C14 C15 . 1.400(6) ?
C14 H14 . 0.94 ?
C15 H15 . 0.94 ?
C16 C17 . 1.505(6) ?
C16 C19 . 1.526(5) ?
C16 H16 . 0.99 ?
C17 C18B . 1.226(9) ?
C17 C18A . 1.24(2) ?
C17 H17A . 0.94 ?
C17 H17B . 0.94 ?
C18A H18A . 0.94 ?
C18A H18B . 0.94 ?
C18B H18C . 0.94 ?
C18B H18D . 0.94 ?
C19 O2 . 1.437(5) ?
C19 N1 . 1.464(5) ?
C19 H19 . 0.99 ?
C20 O3 . 1.179(6) ?
C20 O2 . 1.358(5) ?
C20 C21 . 1.499(7) ?
C21 H21A . 0.97 ?
C21 H21B . 0.97 ?
C21 H21C . 0.97 ?
C22 C27 . 1.382(6) ?
C22 C23 . 1.384(6) ?
C22 S1 . 1.750(4) ?
C23 C24 . 1.388(7) ?
C23 H23 . 0.94 ?
C24 C25 . 1.397(8) ?
C24 H24 . 0.94 ?
C25 C26 . 1.372(7) ?
C25 C28 . 1.488(7) ?
C26 C27 . 1.379(6) ?
C26 H26 . 0.94 ?
C27 H27 . 0.94 ?
C28 H28A . 0.97 ?
C28 H28B . 0.97 ?
C28 H28C . 0.97 ?
N1 S1 . 1.668(3) ?
O4 S1 . 1.421(3) ?
O5 S1 . 1.425(3) ?
C29 C30 . 1.430(11) ?
C29 H29A . 0.97 ?
C29 H29B . 0.97 ?
C29 H29C . 0.97 ?
C30 O7 . 1.234(9) ?
C30 O6 . 1.235(10) ?
C31 C32 . 1.425(12) ?
C31 O7 . 1.508(9) ?
C31 H31A . 0.98 ?
C31 H31B . 0.98 ?
C32 H32A . 0.97 ?
C32 H32B . 0.97 ?
C32 H32C . 0.97 ?

loop_
_geom_hbond_atom_site_label_D
_geom_hbond_atom_site_label_H
_geom_hbond_atom_site_label_A
_geom_hbond_site_symmetry_A
_geom_hbond_distance_DH
_geom_hbond_distance_HA
_geom_hbond_distance_DA
_geom_hbond_angle_DHA
_geom_hbond_publ_flag
C9 H9 O4 3_646 0.99 2.61 3.454(5) 142.8 ?
C19 H19 O5 . 0.99 2.41 2.907(5) 110.1 ?
C21 H21A O6 3_646 0.97 2.50 3.349(8) 146.4 ?
C32 H32A O6 . 0.97 2.61 3.110(11) 112.6 ?

loop_
_geom_torsion_atom_site_label_1
_geom_torsion_atom_site_label_2
_geom_torsion_atom_site_label_3
_geom_torsion_atom_site_label_4
_geom_torsion_site_symmetry_1
_geom_torsion_site_symmetry_2
_geom_torsion_site_symmetry_3
_geom_torsion_site_symmetry_4
_geom_torsion
_geom_torsion_publ_flag
C8 C1 C2 C7 . . . . 0.9(4) ?
N1 C1 C2 C7 . . . . 170.5(4) ?
C8 C1 C2 C3 . . . . -173.3(4) ?
N1 C1 C2 C3 . . . . -3.7(7) ?
C7 C2 C3 C4 . . . . 0.5(6) ?
C1 C2 C3 C4 . . . . 174.0(4) ?
C2 C3 C4 C5 . . . . -0.1(7) ?
C3 C4 C5 C6 . . . . 0.1(8) ?
C4 C5 C6 C7 . . . . -0.5(7) ?
C3 C2 C7 O1 . . . . 175.1(3) ?
C1 C2 C7 O1 . . . . -0.4(4) ?
C3 C2 C7 C6 . . . . -1.0(6) ?
C1 C2 C7 C6 . . . . -176.4(4) ?
C5 C6 C7 O1 . . . . -174.6(4) ?
C5 C6 C7 C2 . . . . 1.0(7) ?
N1 C1 C8 O1 . . . . -171.9(3) ?
C2 C1 C8 O1 . . . . -1.1(4) ?
N1 C1 C8 C9 . . . . -1.0(6) ?
C2 C1 C8 C9 . . . . 169.8(4) ?
C1 C8 C9 C10 . . . . 131.7(4) ?
O1 C8 C9 C10 . . . . -58.0(5) ?
C1 C8 C9 C16 . . . . 8.2(5) ?
O1 C8 C9 C16 . . . . 178.5(3) ?
C8 C9 C10 C15 . . . . -51.1(5) ?
C16 C9 C10 C15 . . . . 70.6(5) ?
C8 C9 C10 C11 . . . . 128.6(4) ?
C16 C9 C10 C11 . . . . -109.6(4) ?
C15 C10 C11 C12 . . . . 0.6(7) ?
C9 C10 C11 C12 . . . . -179.2(4) ?
C10 C11 C12 C13 . . . . -1.3(8) ?
C11 C12 C13 C14 . . . . 1.7(8) ?
C12 C13 C14 C15 . . . . -1.3(8) ?
C11 C10 C15 C14 . . . . -0.2(7) ?
C9 C10 C15 C14 . . . . 179.5(4) ?
C13 C14 C15 C10 . . . . 0.6(7) ?
C8 C9 C16 C17 . . . . -157.8(4) ?
C10 C9 C16 C17 . . . . 77.2(5) ?
C8 C9 C16 C19 . . . . -33.4(4) ?
C10 C9 C16 C19 . . . . -158.4(3) ?
C19 C16 C17 C18B . . . . 103.8(8) ?
C9 C16 C17 C18B . . . . -130.3(7) ?
C19 C16 C17 C18A . . . . 36.(2) ?
C9 C16 C17 C18A . . . . 162.(2) ?
C17 C16 C19 O2 . . . . 62.3(4) ?
C9 C16 C19 O2 . . . . -62.8(4) ?
C17 C16 C19 N1 . . . . -179.5(4) ?
C9 C16 C19 N1 . . . . 55.4(4) ?
C27 C22 C23 C24 . . . . 0.3(7) ?
S1 C22 C23 C24 . . . . -177.2(4) ?
C22 C23 C24 C25 . . . . 0.9(7) ?
C23 C24 C25 C26 . . . . -1.9(8) ?
C23 C24 C25 C28 . . . . 179.3(5) ?
C24 C25 C26 C27 . . . . 1.9(7) ?
C28 C25 C26 C27 . . . . -179.4(5) ?
C25 C26 C27 C22 . . . . -0.7(6) ?
C23 C22 C27 C26 . . . . -0.4(6) ?
S1 C22 C27 C26 . . . . 177.1(3) ?
C8 C1 N1 C19 . . . . 20.1(5) ?
C2 C1 N1 C19 . . . . -148.4(4) ?
C8 C1 N1 S1 . . . . -124.0(3) ?
C2 C1 N1 S1 . . . . 67.5(5) ?
O2 C19 N1 C1 . . . . 72.0(4) ?
C16 C19 N1 C1 . . . . -46.9(4) ?
O2 C19 N1 S1 . . . . -143.5(2) ?
C16 C19 N1 S1 . . . . 97.6(3) ?
C1 C8 O1 C7 . . . . 0.9(4) ?
C9 C8 O1 C7 . . . . -171.1(3) ?
C2 C7 O1 C8 . . . . -0.3(4) ?
C6 C7 O1 C8 . . . . 175.8(4) ?
O3 C20 O2 C19 . . . . -0.4(6) ?
C21 C20 O2 C19 . . . . -180.0(4) ?
N1 C19 O2 C20 . . . . 102.8(4) ?
C16 C19 O2 C20 . . . . -134.3(3) ?
C1 N1 S1 O4 . . . . -46.7(3) ?
C19 N1 S1 O4 . . . . 171.0(3) ?
C1 N1 S1 O5 . . . . -175.8(3) ?
C19 N1 S1 O5 . . . . 41.9(3) ?
C1 N1 S1 C22 . . . . 68.3(3) ?
C19 N1 S1 C22 . . . . -74.0(3) ?
C27 C22 S1 O4 . . . . 27.8(4) ?
C23 C22 S1 O4 . . . . -154.6(3) ?
C27 C22 S1 O5 . . . . 160.8(3) ?
C23 C22 S1 O5 . . . . -21.6(4) ?
C27 C22 S1 N1 . . . . -85.2(3) ?
C23 C22 S1 N1 . . . . 92.4(4) ?
O6 C30 O7 C31 . . . . 0.3(11) ?
C29 C30 O7 C31 . . . . -178.1(7) ?
C32 C31 O7 C30 . . . . -79.3(9) ?
